data_4515119
loop_
_publ_author_name
'Sahoo, Subas Chandra'
'Maity, Rajendra'
'Pan, Subhas Chandra'

_publ_section_title
;
 DBU-Mediated Addition of \a-Nitroketones to \a-Cyano-enones and
 \a,\b-Unsaturated \a-Ketoesters: Synthesis of Dihydrofurans and
 Conjugated Dienes.
;
_journal_issue 2
_journal_name_full 'ACS omega'
_journal_page_first 2792
_journal_page_last 2803
_journal_paper_doi 10.1021/acsomega.8b03651
_journal_volume 4
_journal_year 2019
_chemical_compound_source Synthesis
_chemical_formula_moiety 'C25 H19 N O2'
_chemical_formula_sum 'C25 H19 N O2'
_chemical_formula_weight 365.41
_chemical_name_systematic Unknown
_space_group_IT_number 14
_space_group_name_Hall '-P 2yn'
_space_group_name_H-M_alt 'P 1 21/n 1'
_symmetry_cell_setting monoclinic
_symmetry_Int_Tables_number 14
_symmetry_space_group_name_Hall '-P 2yn'
_symmetry_space_group_name_H-M 'P 1 21/n 1'
_atom_sites_solution_hydrogens geom
_atom_sites_solution_primary direct
_atom_sites_solution_secondary difmap
_audit_creation_method SHELXL-97
_cell_angle_alpha 90.00
_cell_angle_beta 96.952(4)
_cell_angle_gamma 90.00
_cell_formula_units_Z 4
_cell_length_a 10.8449(4)
_cell_length_b 16.9400(7)
_cell_length_c 11.0749(4)
_cell_measurement_reflns_used 8440
_cell_measurement_temperature 293(2)
_cell_measurement_theta_max 25.00
_cell_measurement_theta_min 3.04
_cell_volume 2019.64(13)
_computing_cell_refinement 'CrysAlisPro 1.171.38.46 (Rigaku OD, 2015)'
_computing_data_collection 'CrysAlisPro 1.171.38.46 (Rigaku OD, 2015)'
_computing_data_reduction 'CrysAlisPro 1.171.38.46 (Rigaku OD, 2015)'
_computing_molecular_graphics 'Olex2 (Dolomanov et al., 2009)'
_computing_publication_material 'Olex2 (Dolomanov et al., 2009)'
_computing_structure_refinement 'SHELXL-97 (Sheldrick, 1997)'
_computing_structure_solution 'SHELXS-97 (Sheldrick, 1990)'
_diffrn_ambient_temperature 293(2)
_diffrn_measured_fraction_theta_full 0.998
_diffrn_measured_fraction_theta_max 0.998
_diffrn_measurement_device_type 'SuperNova, Single source at offset, Eos'
_diffrn_measurement_method '\w scans'
_diffrn_radiation_monochromator graphite
_diffrn_radiation_probe x-ray
_diffrn_radiation_type MoK\a
_diffrn_radiation_wavelength 0.71073
_diffrn_reflns_av_R_equivalents 0.0186
_diffrn_reflns_av_sigmaI/netI 0.0325
_diffrn_reflns_limit_h_max 12
_diffrn_reflns_limit_h_min -12
_diffrn_reflns_limit_k_max 20
_diffrn_reflns_limit_k_min -19
_diffrn_reflns_limit_l_max 11
_diffrn_reflns_limit_l_min -13
_diffrn_reflns_number 7707
_diffrn_reflns_theta_full 25.00
_diffrn_reflns_theta_max 25.00
_diffrn_reflns_theta_min 3.04
_diffrn_source 'fine-focus sealed tube'
_exptl_absorpt_coefficient_mu 0.076
_exptl_absorpt_correction_T_max 0.986
_exptl_absorpt_correction_T_min 0.981
_exptl_absorpt_correction_type multi-scan
_exptl_absorpt_process_details SADABS
_exptl_crystal_colour White
_exptl_crystal_density_diffrn 1.202
_exptl_crystal_density_method 'not measured'
_exptl_crystal_description Block
_exptl_crystal_F_000 768
_exptl_crystal_recrystallization_method 'Hexane and dichlomethane solvent mixture'
_exptl_crystal_size_max 0.25
_exptl_crystal_size_mid 0.22
_exptl_crystal_size_min 0.18
_refine_diff_density_max 0.114
_refine_diff_density_min -0.176
_refine_diff_density_rms 0.034
_refine_ls_extinction_method none
_refine_ls_goodness_of_fit_ref 1.064
_refine_ls_hydrogen_treatment mixed
_refine_ls_matrix_type full
_refine_ls_number_parameters 254
_refine_ls_number_reflns 3548
_refine_ls_number_restraints 0
_refine_ls_restrained_S_all 1.064
_refine_ls_R_factor_all 0.0721
_refine_ls_R_factor_gt 0.0500
_refine_ls_shift/su_max 0.000
_refine_ls_shift/su_mean 0.000
_refine_ls_structure_factor_coef Fsqd
_refine_ls_weighting_details 'calc w=1/[\s^2^(Fo^2^)+(0.0445P)^2^+0.4880P] where P=(Fo^2^+2Fc^2^)/3'
_refine_ls_weighting_scheme calc
_refine_ls_wR_factor_gt 0.1128
_refine_ls_wR_factor_ref 0.1281
_reflns_number_gt 2570
_reflns_number_total 3548
_reflns_threshold_expression >2sigma(I)
_cod_data_source_file ao8b03651_si_002.cif
_cod_data_source_block scs-rm-p6-29-1
_cod_original_sg_symbol_H-M 'P 21/n'
_cod_database_code 4515119

loop_
_symmetry_equiv_pos_as_xyz
'x, y, z'
'-x+1/2, y+1/2, -z+1/2'
'-x, -y, -z'
'x-1/2, -y-1/2, z-1/2'

loop_
_atom_site_label
_atom_site_type_symbol
_atom_site_fract_x
_atom_site_fract_y
_atom_site_fract_z
_atom_site_U_iso_or_equiv
_atom_site_adp_type
_atom_site_occupancy
_atom_site_symmetry_multiplicity
_atom_site_calc_flag
_atom_site_refinement_flags
O1 O 0.37625(13) 0.64669(8) 0.73521(13) 0.0569(4) Uani 1 1 d .
O2 O 0.56287(15) 0.54992(9) 0.71917(13) 0.0679(4) Uani 1 1 d .
C9 C 0.49992(17) 0.73861(11) 0.63512(15) 0.0438(4) Uani 1 1 d .
H9 H 0.5874 0.7338 0.6223 0.053 Uiso 1 1 calc R
C7 C 0.42136(18) 0.70325(11) 0.81643(17) 0.0474(5) Uani 1 1 d .
C8 C 0.49191(17) 0.75676(11) 0.76781(16) 0.0450(5) Uani 1 1 d .
C18 C 0.43769(17) 0.79907(11) 0.54736(16) 0.0452(5) Uani 1 1 d .
C12 C 0.60474(18) 0.58241(11) 0.52000(17) 0.0486(5) Uani 1 1 d .
C11 C 0.53748(19) 0.59058(11) 0.62896(18) 0.0502(5) Uani 1 1 d .
C10 C 0.43922(18) 0.65496(11) 0.62820(17) 0.0478(5) Uani 1 1 d .
H10 H 0.3794 0.6506 0.5548 0.057 Uiso 1 1 calc R
C6 C 0.38870(18) 0.69379(13) 0.94015(18) 0.0551(5) Uani 1 1 d .
C25 C 0.5567(2) 0.82018(14) 0.83011(18) 0.0587(6) Uani 1 1 d .
C17 C 0.7032(2) 0.52955(13) 0.5238(2) 0.0614(6) Uani 1 1 d .
H17 H 0.7251 0.4995 0.5934 0.074 Uiso 1 1 calc R
C13 C 0.5735(2) 0.62632(13) 0.41468(18) 0.0573(5) Uani 1 1 d .
H13 H 0.5078 0.6619 0.4106 0.069 Uiso 1 1 calc R
C23 C 0.5079(2) 0.84234(13) 0.47495(18) 0.0597(6) Uani 1 1 d .
H23 H 0.5930 0.8334 0.4808 0.072 Uiso 1 1 calc R
C19 C 0.3108(2) 0.81240(14) 0.53768(19) 0.0616(6) Uani 1 1 d .
H19 H 0.2619 0.7841 0.5859 0.074 Uiso 1 1 calc R
N1 N 0.6118(2) 0.87142(14) 0.8771(2) 0.0969(8) Uani 1 1 d .
C5 C 0.3767(2) 0.75862(17) 1.01371(19) 0.0715(7) Uani 1 1 d .
H5 H 0.3865 0.8093 0.9839 0.086 Uiso 1 1 calc R
C16 C 0.7684(2) 0.52127(15) 0.4256(2) 0.0738(7) Uani 1 1 d .
H16 H 0.8341 0.4858 0.4291 0.089 Uiso 1 1 calc R
C22 C 0.4550(2) 0.89876(15) 0.3936(2) 0.0731(7) Uani 1 1 d .
C14 C 0.6390(2) 0.61756(15) 0.3161(2) 0.0685(6) Uani 1 1 d .
H14 H 0.6171 0.6468 0.2458 0.082 Uiso 1 1 calc R
C1 C 0.3746(2) 0.61843(16) 0.9856(2) 0.0788(7) Uani 1 1 d .
H1 H 0.3821 0.5744 0.9368 0.095 Uiso 1 1 calc R
C20 C 0.2569(2) 0.86801(15) 0.4559(2) 0.0736(7) Uani 1 1 d .
H20 H 0.1717 0.8767 0.4487 0.088 Uiso 1 1 calc R
C15 C 0.7367(2) 0.56546(15) 0.3222(2) 0.0744(7) Uani 1 1 d .
H15 H 0.7815 0.5600 0.2562 0.089 Uiso 1 1 calc R
C21 C 0.3294(3) 0.91020(15) 0.3855(2) 0.0765(7) Uani 1 1 d .
H21 H 0.2922 0.9474 0.3311 0.092 Uiso 1 1 calc R
C4 C 0.3501(2) 0.7479(2) 1.1321(2) 0.0960(10) Uani 1 1 d .
H4 H 0.3418 0.7915 1.1815 0.115 Uiso 1 1 calc R
C2 C 0.3495(3) 0.6094(3) 1.1045(4) 0.1156(14) Uani 1 1 d .
H2 H 0.3415 0.5589 1.1358 0.139 Uiso 1 1 calc R
C3 C 0.3361(3) 0.6737(4) 1.1763(3) 0.1234(17) Uani 1 1 d .
H3 H 0.3174 0.6668 1.2554 0.148 Uiso 1 1 calc R
C24 C 0.5347(3) 0.9460(2) 0.3162(3) 0.1318(14) Uani 1 1 d .
H24A H 0.5654 0.9119 0.2574 0.198 Uiso 1 1 calc R
H24B H 0.6034 0.9687 0.3673 0.198 Uiso 1 1 calc R
H24C H 0.4858 0.9873 0.2750 0.198 Uiso 1 1 calc R

loop_
_atom_site_aniso_label
_atom_site_aniso_U_11
_atom_site_aniso_U_22
_atom_site_aniso_U_33
_atom_site_aniso_U_23
_atom_site_aniso_U_13
_atom_site_aniso_U_12
O1 0.0589(9) 0.0465(8) 0.0676(9) -0.0041(7) 0.0169(7) -0.0147(7)
O2 0.0838(11) 0.0573(10) 0.0604(9) 0.0093(8) -0.0003(8) 0.0077(8)
C9 0.0434(10) 0.0394(11) 0.0489(10) -0.0007(8) 0.0074(8) -0.0025(9)
C7 0.0479(11) 0.0412(11) 0.0533(11) 0.0031(9) 0.0064(9) 0.0009(10)
C8 0.0498(11) 0.0382(11) 0.0470(10) 0.0007(9) 0.0058(8) -0.0040(9)
C18 0.0470(11) 0.0427(11) 0.0459(10) -0.0022(8) 0.0053(8) -0.0004(9)
C12 0.0518(11) 0.0371(11) 0.0545(12) -0.0059(9) -0.0024(9) 0.0019(10)
C11 0.0560(12) 0.0366(11) 0.0552(12) -0.0030(9) -0.0051(9) -0.0034(10)
C10 0.0514(11) 0.0413(11) 0.0503(11) -0.0025(9) 0.0050(8) -0.0057(10)
C6 0.0452(11) 0.0644(14) 0.0562(12) 0.0148(11) 0.0081(9) 0.0012(11)
C25 0.0691(14) 0.0542(13) 0.0547(12) -0.0065(11) 0.0149(10) -0.0129(12)
C17 0.0669(14) 0.0460(12) 0.0686(14) -0.0034(11) -0.0026(11) 0.0082(11)
C13 0.0581(13) 0.0524(13) 0.0598(13) -0.0035(10) 0.0009(10) 0.0124(11)
C23 0.0537(12) 0.0620(14) 0.0631(13) 0.0113(11) 0.0061(10) -0.0029(11)
C19 0.0536(13) 0.0666(15) 0.0658(13) 0.0076(11) 0.0124(10) 0.0033(12)
N1 0.1180(19) 0.0849(16) 0.0912(16) -0.0363(13) 0.0266(13) -0.0455(15)
C5 0.0680(15) 0.0937(19) 0.0542(13) 0.0019(13) 0.0135(10) 0.0063(14)
C16 0.0723(16) 0.0626(15) 0.0873(17) -0.0083(13) 0.0127(13) 0.0224(13)
C22 0.0746(17) 0.0720(17) 0.0717(15) 0.0247(13) 0.0047(12) -0.0025(14)
C14 0.0763(16) 0.0701(16) 0.0591(14) 0.0010(11) 0.0083(11) 0.0109(14)
C1 0.0644(15) 0.0825(18) 0.0897(18) 0.0366(15) 0.0098(12) -0.0059(14)
C20 0.0544(13) 0.0830(18) 0.0811(16) 0.0086(14) -0.0009(11) 0.0151(13)
C15 0.0773(17) 0.0744(17) 0.0740(16) -0.0099(13) 0.0199(13) 0.0110(14)
C21 0.0859(19) 0.0664(16) 0.0741(16) 0.0203(13) -0.0036(13) 0.0107(15)
C4 0.0621(16) 0.174(3) 0.0525(15) -0.0041(18) 0.0088(11) 0.0094(19)
C2 0.0728(19) 0.163(4) 0.110(3) 0.087(3) 0.0071(18) -0.015(2)
C3 0.0556(16) 0.246(5) 0.068(2) 0.064(3) 0.0058(14) 0.001(3)
C24 0.114(3) 0.143(3) 0.139(3) 0.088(3) 0.021(2) -0.014(2)

loop_
_atom_type_symbol
_atom_type_description
_atom_type_scat_dispersion_real
_atom_type_scat_dispersion_imag
_atom_type_scat_source
C C 0.0033 0.0016 'International Tables Vol C Tables 4.2.6.8 and 6.1.1.4'
H H 0.0000 0.0000 'International Tables Vol C Tables 4.2.6.8 and 6.1.1.4'
N N 0.0061 0.0033 'International Tables Vol C Tables 4.2.6.8 and 6.1.1.4'
O O 0.0106 0.0060 'International Tables Vol C Tables 4.2.6.8 and 6.1.1.4'

loop_
_geom_angle_atom_site_label_1
_geom_angle_atom_site_label_2
_geom_angle_atom_site_label_3
_geom_angle
C7 O1 C10 107.79(14)
C18 C9 C8 114.36(15)
C18 C9 C10 115.49(15)
C8 C9 C10 99.12(14)
C18 C9 H9 109.1
C8 C9 H9 109.1
C10 C9 H9 109.1
C8 C7 O1 112.75(16)
C8 C7 C6 131.61(18)
O1 C7 C6 115.59(17)
C7 C8 C25 126.21(18)
C7 C8 C9 110.81(16)
C25 C8 C9 122.91(16)
C23 C18 C19 118.71(19)
C23 C18 C9 119.85(17)
C19 C18 C9 121.43(17)
C17 C12 C13 118.60(19)
C17 C12 C11 118.97(18)
C13 C12 C11 122.43(18)
O2 C11 C12 121.87(19)
O2 C11 C10 119.85(19)
C12 C11 C10 118.20(16)
O1 C10 C11 109.02(15)
O1 C10 C9 106.64(14)
C11 C10 C9 111.04(15)
O1 C10 H10 110.0
C11 C10 H10 110.0
C9 C10 H10 110.0
C5 C6 C1 119.6(2)
C5 C6 C7 120.98(19)
C1 C6 C7 119.3(2)
N1 C25 C8 177.5(2)
C16 C17 C12 120.6(2)
C16 C17 H17 119.7
C12 C17 H17 119.7
C14 C13 C12 120.6(2)
C14 C13 H13 119.7
C12 C13 H13 119.7
C18 C23 C22 121.9(2)
C18 C23 H23 119.0
C22 C23 H23 119.0
C20 C19 C18 119.8(2)
C20 C19 H19 120.1
C18 C19 H19 120.1
C6 C5 C4 119.9(3)
C6 C5 H5 120.1
C4 C5 H5 120.1
C17 C16 C15 120.2(2)
C17 C16 H16 119.9
C15 C16 H16 119.9
C21 C22 C23 118.0(2)
C21 C22 C24 121.3(2)
C23 C22 C24 120.7(2)
C15 C14 C13 119.9(2)
C15 C14 H14 120.1
C13 C14 H14 120.1
C2 C1 C6 119.3(3)
C2 C1 H1 120.3
C6 C1 H1 120.3
C21 C20 C19 120.0(2)
C21 C20 H20 120.0
C19 C20 H20 120.0
C14 C15 C16 120.2(2)
C14 C15 H15 119.9
C16 C15 H15 119.9
C22 C21 C20 121.6(2)
C22 C21 H21 119.2
C20 C21 H21 119.2
C3 C4 C5 120.2(3)
C3 C4 H4 119.9
C5 C4 H4 119.9
C3 C2 C1 120.8(3)
C3 C2 H2 119.6
C1 C2 H2 119.6
C4 C3 C2 120.1(3)
C4 C3 H3 119.9
C2 C3 H3 119.9
C22 C24 H24A 109.5
C22 C24 H24B 109.5
H24A C24 H24B 109.5
C22 C24 H24C 109.5
H24A C24 H24C 109.5
H24B C24 H24C 109.5

loop_
_geom_bond_atom_site_label_1
_geom_bond_atom_site_label_2
_geom_bond_distance
O1 C7 1.364(2)
O1 C10 1.444(2)
O2 C11 1.217(2)
C9 C18 1.513(3)
C9 C8 1.514(2)
C9 C10 1.561(2)
C9 H9 0.9800
C7 C8 1.340(3)
C7 C6 1.465(3)
C8 C25 1.417(3)
C18 C23 1.381(3)
C18 C19 1.386(3)
C12 C17 1.390(3)
C12 C13 1.390(3)
C12 C11 1.490(3)
C11 C10 1.524(3)
C10 H10 0.9800
C6 C5 1.383(3)
C6 C1 1.387(3)
C25 N1 1.143(3)
C17 C16 1.375(3)
C17 H17 0.9300
C13 C14 1.381(3)
C13 H13 0.9300
C23 C22 1.389(3)
C23 H23 0.9300
C19 C20 1.386(3)
C19 H19 0.9300
C5 C4 1.388(3)
C5 H5 0.9300
C16 C15 1.377(3)
C16 H16 0.9300
C22 C21 1.368(3)
C22 C24 1.517(3)
C14 C15 1.374(3)
C14 H14 0.9300
C1 C2 1.385(4)
C1 H1 0.9300
C20 C21 1.372(3)
C20 H20 0.9300
C15 H15 0.9300
C21 H21 0.9300
C4 C3 1.365(5)
C4 H4 0.9300
C2 C3 1.367(5)
C2 H2 0.9300
C3 H3 0.9300
C24 H24A 0.9600
C24 H24B 0.9600
C24 H24C 0.9600
